data_4031459
loop_
_publ_author_name
'Gillespie, R.J.'
'Slim, D.R.'
'Krasznai, J.P.'

_publ_section_title
;
 Crystal structure of ((I O F3) (I O2 F3))2
;
_journal_name_full
;
Journal of the Chemical Society. Dalton Transactions, Inorganic Chemistry 
(1972-)
;
_journal_page_first 481
_journal_page_last 483
_journal_volume 1980
_journal_year 1980
_chemical_formula_sum 'F6 I2 O3'
_chemical_name_systematic '(I O F2) (I O2 F4)'
_space_group_IT_number 14
_symmetry_space_group_name_Hall '-P 2yn'
_symmetry_space_group_name_H-M 'P 1 21/n 1'
_cell_angle_alpha 90
_cell_angle_beta 125.46
_cell_angle_gamma 90
_cell_formula_units_Z 4
_cell_length_a 9.832
_cell_length_b 8.307
_cell_length_c 10.187
_cell_volume 677.695
_citation_journal_id_ASTM JCDTBI
_cod_data_source_file Gillespie_JCDTBI_1980_827.cif
_cod_data_source_block F6I2O3
_cod_original_cell_volume 677.6954
_cod_original_sg_symbol_Hall '-P 2ybc (x-z,y,z)'
_cod_database_code 4031459

loop_
_symmetry_equiv_pos_as_xyz
x,y,z
-x+1/2,y+1/2,-z+1/2
-x,-y,-z
x-1/2,-y-1/2,z-1/2

loop_
_atom_site_label
_atom_site_type_symbol
_atom_site_fract_x
_atom_site_fract_y
_atom_site_fract_z
_atom_site_occupancy
_atom_site_U_iso_or_equiv
F4 F-1 -0.222 0.294 0.064 1 0.0
O3 O-2 0.249 0.016 0.012 1 0.0
F3 F-1 -0.088 0.22 0.349 1 0.0
F2 F-1 -0.35 0.096 0.15 1 0.0
O1 O-2 -0.043 0.214 -0.096 1 0.0
I2 I+5 0.1572 0.2259 0.0872 1 0.0
F1 F-1 -0.094 -0.071 0.301 1 0.0
I1 I+7 -0.1522 0.1019 0.1693 1 0.0
F5 F-1 0.253 0.346 0.009 1 0.0
O2 O-2 0.054 0.125 0.217 1 0.0
F6 F-1 0.123 0.421 0.153 1 0.0
